data_4503484
loop_
_publ_author_name
'Bai, Zheng-Shuai'
'Qi, Zhao-Peng'
'Lu, Yi'
'Yuan, Qing'
'Sun, Wei-Yin'

_publ_section_title
;
 Novel Inorganic--Organic Hybrid Frameworks of Manganese(II): Syntheses,
 Crystal Structures, and Physical Properties
;
_journal_issue 6
_journal_name_full 'Crystal Growth &amp; Design'
_journal_page_first 1924
_journal_paper_doi 10.1021/cg7011952
_journal_volume 8
_journal_year 2008
_chemical_absolute_configuration unk
_chemical_formula_moiety '2(C28 H28 Mn4 N4 O26),3(H2O), 2(O)'
_chemical_formula_sum 'C56 H66 Mn8 N8 O57'
_chemical_formula_weight 2202.66
_chemical_name_systematic
; 
 ? 
;
_space_group_IT_number 4
_symmetry_cell_setting monoclinic
_symmetry_space_group_name_Hall 'P 2yb'
_symmetry_space_group_name_H-M 'P 1 21 1'
_atom_sites_solution_hydrogens geom
_atom_sites_solution_primary direct
_atom_sites_solution_secondary difmap
_audit_creation_method SHELXL-97
_cell_angle_alpha 90.00
_cell_angle_beta 91.720(2)
_cell_angle_gamma 90.00
_cell_formula_units_Z 1
_cell_length_a 6.8815(6)
_cell_length_b 12.8502(12)
_cell_length_c 21.837(2)
_cell_measurement_reflns_used 1307
_cell_measurement_temperature 293(2)
_cell_measurement_theta_max 19.93
_cell_measurement_theta_min 2.96
_cell_volume 1930.1(3)
_computing_cell_refinement 'Saintplus (Bruker.2000)'
_computing_data_collection 'Smart (Bruker,2000)'
_computing_data_reduction 'Saintplus (Bruker.2000)'
_computing_structure_refinement 'SHELXL-97 (Sheldrick, 1997)'
_computing_structure_solution 'SHELXS-97 (Sheldrick, 1990)'
_diffrn_ambient_temperature 293(2)
_diffrn_measured_fraction_theta_full 0.998
_diffrn_measured_fraction_theta_max 0.998
_diffrn_measurement_device_type 'Bruker Smart Apex. CCD'
_diffrn_measurement_method 'omega and phi scans'
_diffrn_radiation_monochromator graphite
_diffrn_radiation_source 'fine-focus sealed tube'
_diffrn_radiation_type MoK\a
_diffrn_radiation_wavelength 0.71073
_diffrn_reflns_av_R_equivalents 0.0478
_diffrn_reflns_av_sigmaI/netI 0.1008
_diffrn_reflns_limit_h_max 6
_diffrn_reflns_limit_h_min -8
_diffrn_reflns_limit_k_max 14
_diffrn_reflns_limit_k_min -15
_diffrn_reflns_limit_l_max 25
_diffrn_reflns_limit_l_min -25
_diffrn_reflns_number 9710
_diffrn_reflns_theta_full 25.00
_diffrn_reflns_theta_max 25.00
_diffrn_reflns_theta_min 1.84
_exptl_absorpt_coefficient_mu 1.391
_exptl_absorpt_correction_T_max 0.7876
_exptl_absorpt_correction_T_min 0.7680
_exptl_absorpt_correction_type multi-scan
_exptl_absorpt_process_details 'SADBAS (Bruker,2000)'
_exptl_crystal_colour yellow-green
_exptl_crystal_density_diffrn 1.895
_exptl_crystal_density_method 'not measured'
_exptl_crystal_description block
_exptl_crystal_F_000 1114
_exptl_crystal_size_max 0.20
_exptl_crystal_size_mid 0.20
_exptl_crystal_size_min 0.18
_refine_diff_density_max 0.444
_refine_diff_density_min -0.558
_refine_diff_density_rms 0.096
_refine_ls_abs_structure_details 'Flack H D (1983), Acta Cryst. A39, 876-881'
_refine_ls_abs_structure_Flack 0.08(3)
_refine_ls_extinction_method none
_refine_ls_goodness_of_fit_ref 1.062
_refine_ls_hydrogen_treatment constr
_refine_ls_matrix_type full
_refine_ls_number_parameters 596
_refine_ls_number_reflns 6330
_refine_ls_number_restraints 1
_refine_ls_restrained_S_all 1.061
_refine_ls_R_factor_all 0.0810
_refine_ls_R_factor_gt 0.0660
_refine_ls_shift/su_max 0.000
_refine_ls_shift/su_mean 0.000
_refine_ls_structure_factor_coef Fsqd
_refine_ls_weighting_details 'calc w=1/[\s^2^(Fo^2^)+(0.0447P)^2^] where P=(Fo^2^+2Fc^2^)/3'
_refine_ls_weighting_scheme calc
_refine_ls_wR_factor_gt 0.1250
_refine_ls_wR_factor_ref 0.1323
_reflns_number_gt 5307
_reflns_number_total 6330
_reflns_threshold_expression >2sigma(I)
_cod_data_source_file cg7011952-file003.cif
_cod_data_source_block 2
_cod_depositor_comments
;
The following automatic conversions were performed:

'_symmetry_cell_setting' value 'Monoclinic' changed to 'monoclinic'
according to /home/saulius/struct/CIF-dictionaries/cif_core.dic
dictionary named 'cif_core.dic' version 2.4.1 from 2010-06-29.

Automatic conversion script
Id: cif_fix_values 1715 2011-07-08 13:25:40Z adriana 
;
_cod_original_sg_symbol_Hall 'P 2yb '
_cod_original_sg_symbol_H-M 'P2(1)   '
_cod_database_code 4503484

loop_
_symmetry_equiv_pos_as_xyz
'x, y, z'
'-x, y+1/2, -z'

loop_
_atom_site_label
_atom_site_type_symbol
_atom_site_fract_x
_atom_site_fract_y
_atom_site_fract_z
_atom_site_U_iso_or_equiv
_atom_site_adp_type
_atom_site_occupancy
_atom_site_symmetry_multiplicity
_atom_site_calc_flag
_atom_site_refinement_flags
_atom_site_disorder_assembly
_atom_site_disorder_group
Mn1 Mn 0.71940(19) 1.33154(11) 0.97822(5) 0.0316(3) Uani 1 1 d . . .
Mn2 Mn 0.70968(18) 0.93089(10) 0.50842(5) 0.0273(3) Uani 1 1 d . . .
Mn3 Mn 0.8804(2) 1.05476(9) 0.32192(5) 0.0301(3) Uani 1 1 d . . .
Mn4 Mn 0.7995(2) 1.19522(9) 0.17081(5) 0.0318(3) Uani 1 1 d . . .
O1 O 0.8193(10) 1.0045(5) 0.9363(3) 0.0464(17) Uani 1 1 d . . .
O1W O 1.0149(9) 1.3877(5) 0.9731(2) 0.0428(16) Uani 1 1 d . . .
H1WA H 1.0792 1.3702 1.0054 0.051 Uiso 1 1 d R . .
H1WB H 1.0686 1.3623 0.9420 0.051 Uiso 1 1 d R . .
O2 O 0.7892(9) 1.1561(5) 0.9863(2) 0.0392(16) Uani 1 1 d . . .
O2W O 0.4192(10) 1.3104(6) 0.9898(4) 0.077(3) Uani 1 1 d . . .
H2WA H 0.3759 1.2711 0.9612 0.077 Uiso 1 1 d R . .
H2WB H 0.4035 1.2809 1.0241 0.077 Uiso 1 1 d R . .
O3 O 0.6494(11) 1.4913(5) 0.8044(3) 0.054(2) Uani 1 1 d . . .
O3W O 0.4258(8) 0.9583(5) 0.4648(3) 0.0482(18) Uani 1 1 d . . .
H3WA H 0.3635 0.9012 0.4628 0.058 Uiso 1 1 d R . .
H3WB H 0.4412 0.9816 0.4289 0.058 Uiso 1 1 d R . .
O4 O 0.6455(9) 1.4537(5) 0.9034(2) 0.0416(16) Uani 1 1 d . . .
O4W O 1.0062(8) 0.8913(4) 0.5334(2) 0.0311(14) Uani 1 1 d . . .
H4WA H 1.0135 0.8261 0.5398 0.037 Uiso 1 1 d R . .
H4WB H 1.0796 0.9076 0.5043 0.037 Uiso 1 1 d R . .
O5 O 0.8048(8) 1.2652(4) 0.5432(2) 0.0339(15) Uani 1 1 d . . .
O5W O 0.5881(9) 1.1035(5) 0.3532(3) 0.0473(17) Uani 1 1 d . . .
H5WA H 0.5446 1.1520 0.3301 0.071 Uiso 1 1 d R . .
H5WB H 0.5116 1.0516 0.3509 0.071 Uiso 1 1 d R . .
O6 O 0.7885(9) 1.1097(5) 0.4977(2) 0.0411(16) Uani 1 1 d . . .
O6W O 1.1866(9) 1.0027(5) 0.3079(3) 0.0506(18) Uani 1 1 d . . .
H6WA H 1.2324 1.0355 0.2778 0.076 Uiso 1 1 d R . .
H6WB H 1.2558 1.0150 0.3400 0.076 Uiso 1 1 d R . .
O7 O 0.5190(9) 0.7959(4) 0.6752(2) 0.0374(16) Uani 1 1 d . . .
O7W O 1.0229(9) 1.1291(5) 0.4006(2) 0.0432(17) Uani 1 1 d . . .
H7WA H 1.0765 1.1850 0.3889 0.052 Uiso 1 1 d R . .
H7WB H 0.9385 1.1434 0.4269 0.052 Uiso 1 1 d R . .
O8 O 0.5948(8) 0.8209(5) 0.5778(2) 0.0369(14) Uani 1 1 d . . .
O8W O 0.6331(10) 1.1185(5) 0.0982(3) 0.0494(18) Uani 1 1 d . . .
H8WA H 0.5968 1.1634 0.0716 0.059 Uiso 1 1 d R . .
H8WB H 0.7046 1.0733 0.0815 0.059 Uiso 1 1 d R . .
O9 O 0.7111(8) 0.7907(4) 0.4385(2) 0.0346(15) Uani 1 1 d . . .
O9W O 1.0967(10) 1.1724(5) 0.1437(3) 0.070(2) Uani 1 1 d . . .
H9WA H 1.1315 1.2242 0.1225 0.084 Uiso 1 1 d R . .
H9WB H 1.1051 1.1177 0.1236 0.084 Uiso 1 1 d R . .
O10 O 0.8191(8) 0.9433(4) 0.4087(2) 0.0291(13) Uani 1 1 d . . .
O10W O 0.5091(10) 1.2082(7) 0.2083(3) 0.072(3) Uani 1 1 d . . .
H10WA H 0.4405 1.1572 0.1954 0.072 Uiso 1 1 d R . .
H10WB H 0.5184 1.2062 0.2472 0.072 Uiso 1 1 d R . .
O11 O 0.8682(12) 0.9354(5) 0.1372(3) 0.066(2) Uani 1 1 d . . .
O11W O 0.2311(10) 0.0773(6) 0.5482(3) 0.072(2) Uani 1 1 d . . .
H11WA H 0.2579 0.1417 0.5456 0.086 Uiso 1 1 d R . .
H11WB H 0.2783 0.0450 0.5181 0.086 Uiso 1 1 d R . .
O12 O 0.8382(9) 1.0419(4) 0.2163(2) 0.0365(15) Uani 1 1 d . . .
O12W O 0.1956(16) 0.1449(9) 0.0257(7) 0.083(5) Uani 0.80(2) 1 d P A 1
O12W' O 0.198(6) 0.167(4) -0.034(3) 0.08(2) Uani 0.20(2) 1 d P A 2
O13 O 0.6984(9) 0.4696(5) 0.0522(2) 0.0398(17) Uani 1 1 d . . .
O13W O 0.313(2) 0.3576(11) 0.1457(7) 0.069(4) Uani 0.50 1 d P . .
H13WA H 0.3034 0.3858 0.1105 0.083 Uiso 0.50 1 d PR . .
H13WB H 0.4105 0.3172 0.1473 0.083 Uiso 0.50 1 d PR . .
O14 O 0.7802(9) 0.3117(5) 0.0813(2) 0.0407(16) Uani 1 1 d . . .
O15 O 0.9858(8) 0.3223(5) 0.3500(2) 0.0391(15) Uani 1 1 d . . .
O16 O 0.8993(8) 0.2124(4) 0.2763(2) 0.0346(15) Uani 1 1 d . . .
N1 N 0.7176(10) 1.2578(5) 0.8851(3) 0.0257(16) Uani 1 1 d . . .
N2 N 0.6737(9) 1.0180(5) 0.5960(3) 0.0214(15) Uani 1 1 d . . .
N3 N 0.8118(10) 0.8884(5) 0.2928(3) 0.0245(16) Uani 1 1 d . . .
N4 N 0.8305(9) 0.3649(5) 0.1964(3) 0.0231(15) Uani 1 1 d . . .
C1 C 0.7383(11) 1.1547(6) 0.8793(3) 0.0254(19) Uani 1 1 d . . .
C2 C 0.7268(11) 1.1059(7) 0.8233(3) 0.026(2) Uani 1 1 d . . .
H2 H 0.7452 1.0344 0.8207 0.032 Uiso 1 1 calc R . .
C3 C 0.6876(10) 1.1639(6) 0.7706(4) 0.0224(18) Uani 1 1 d . . .
C4 C 0.6619(10) 1.2705(6) 0.7778(3) 0.0238(18) Uani 1 1 d . . .
H4 H 0.6329 1.3114 0.7436 0.029 Uiso 1 1 calc R . .
C5 C 0.6787(11) 1.3171(6) 0.8351(3) 0.0254(18) Uani 1 1 d . . .
C6 C 0.7845(12) 1.0973(7) 0.9399(4) 0.033(2) Uani 1 1 d . . .
C7 C 0.6563(12) 1.4297(7) 0.8488(4) 0.0312(19) Uani 1 1 d . . .
C8 C 0.7169(10) 1.1185(6) 0.6005(3) 0.0190(17) Uani 1 1 d . . .
C9 C 0.7159(10) 1.1685(6) 0.6570(3) 0.0219(18) Uani 1 1 d . . .
H9 H 0.7443 1.2392 0.6594 0.026 Uiso 1 1 calc R . .
C10 C 0.6732(11) 1.1145(6) 0.7094(3) 0.0226(18) Uani 1 1 d . . .
C11 C 0.6274(11) 1.0098(6) 0.7031(3) 0.0186(17) Uani 1 1 d . . .
H11 H 0.5968 0.9707 0.7373 0.022 Uiso 1 1 calc R . .
C12 C 0.6273(11) 0.9632(6) 0.6453(3) 0.0226(18) Uani 1 1 d . . .
C13 C 0.7728(11) 1.1704(6) 0.5419(3) 0.0241(19) Uani 1 1 d . . .
C14 C 0.5769(11) 0.8497(6) 0.6326(3) 0.0246(18) Uani 1 1 d . . .
C15 C 0.7902(11) 0.8109(6) 0.3335(3) 0.0219(18) Uani 1 1 d . . .
C16 C 0.7871(10) 0.7080(6) 0.3171(3) 0.0213(17) Uani 1 1 d . . .
H16 H 0.7700 0.6568 0.3465 0.026 Uiso 1 1 calc R . .
C17 C 0.8098(10) 0.6804(6) 0.2555(3) 0.0207(17) Uani 1 1 d . . .
C18 C 0.8310(11) 0.7610(7) 0.2145(3) 0.027(2) Uani 1 1 d . . .
H18 H 0.8465 0.7461 0.1732 0.032 Uiso 1 1 calc R . .
C19 C 0.8298(12) 0.8639(6) 0.2336(4) 0.0271(19) Uani 1 1 d . . .
C20 C 0.7737(11) 0.8501(6) 0.3986(3) 0.0210(17) Uani 1 1 d . . .
C21 C 0.8459(13) 0.9543(7) 0.1904(4) 0.032(2) Uani 1 1 d . . .
C22 C 0.7852(11) 0.4406(7) 0.1577(3) 0.0252(18) Uani 1 1 d . . .
C23 C 0.7729(10) 0.5430(6) 0.1747(3) 0.0225(17) Uani 1 1 d . . .
H23 H 0.7364 0.5934 0.1460 0.027 Uiso 1 1 calc R . .
C24 C 0.8156(10) 0.5713(6) 0.2353(3) 0.0214(18) Uani 1 1 d . . .
C25 C 0.8672(12) 0.4930(6) 0.2759(4) 0.0258(19) Uani 1 1 d . . .
H25 H 0.8972 0.5088 0.3166 0.031 Uiso 1 1 calc R . .
C26 C 0.8741(11) 0.3905(6) 0.2556(3) 0.0208(18) Uani 1 1 d . . .
C27 C 0.7486(12) 0.4049(7) 0.0929(3) 0.031(2) Uani 1 1 d . . .
C28 C 0.9215(12) 0.3013(7) 0.2982(4) 0.030(2) Uani 1 1 d . . .

loop_
_atom_site_aniso_label
_atom_site_aniso_U_11
_atom_site_aniso_U_22
_atom_site_aniso_U_33
_atom_site_aniso_U_23
_atom_site_aniso_U_13
_atom_site_aniso_U_12
Mn1 0.0466(8) 0.0311(8) 0.0172(7) -0.0061(6) 0.0016(6) 0.0023(7)
Mn2 0.0410(8) 0.0240(7) 0.0171(6) -0.0044(5) 0.0050(5) -0.0015(6)
Mn3 0.0527(9) 0.0175(7) 0.0201(7) -0.0025(5) 0.0028(6) -0.0025(6)
Mn4 0.0580(9) 0.0168(7) 0.0206(7) -0.0015(5) 0.0030(6) -0.0055(6)
O1 0.074(5) 0.040(4) 0.024(3) 0.000(3) -0.016(3) 0.009(4)
O1W 0.051(4) 0.053(4) 0.025(3) 0.000(3) 0.004(3) -0.004(3)
O2 0.070(5) 0.031(4) 0.017(3) -0.003(3) 0.002(3) 0.008(3)
O2W 0.062(5) 0.080(7) 0.091(6) 0.021(5) 0.016(4) 0.018(5)
O3 0.106(6) 0.025(4) 0.034(4) -0.002(3) 0.019(4) 0.006(4)
O3W 0.040(4) 0.056(5) 0.049(4) 0.003(3) 0.008(3) -0.003(3)
O4 0.076(5) 0.027(4) 0.022(3) -0.004(3) 0.002(3) 0.001(3)
O4W 0.040(4) 0.030(4) 0.024(3) 0.003(2) 0.003(3) 0.005(3)
O5 0.056(4) 0.019(4) 0.027(3) 0.000(2) 0.013(3) -0.005(3)
O5W 0.068(5) 0.034(4) 0.040(4) 0.001(3) 0.008(3) 0.017(3)
O6 0.074(5) 0.025(4) 0.025(3) -0.008(3) 0.013(3) -0.004(3)
O6W 0.051(4) 0.064(5) 0.036(4) -0.002(3) -0.006(3) -0.002(4)
O7 0.060(4) 0.029(4) 0.023(3) 0.004(3) 0.011(3) -0.016(3)
O7W 0.074(5) 0.034(4) 0.023(3) -0.007(3) 0.018(3) -0.019(3)
O8 0.062(4) 0.023(3) 0.026(3) -0.004(3) 0.003(3) -0.007(3)
O8W 0.089(5) 0.030(4) 0.028(3) -0.003(3) -0.004(3) -0.014(3)
O9 0.060(4) 0.027(4) 0.018(3) 0.003(2) 0.009(3) -0.002(3)
O9W 0.089(6) 0.034(5) 0.089(6) 0.000(4) 0.029(5) -0.005(4)
O10 0.055(4) 0.010(3) 0.023(3) -0.008(2) 0.003(3) -0.004(3)
O10W 0.059(5) 0.126(8) 0.032(4) -0.009(4) 0.004(3) -0.031(5)
O11 0.153(7) 0.026(4) 0.020(3) -0.001(3) 0.026(4) 0.001(5)
O11W 0.078(6) 0.046(5) 0.091(6) -0.024(4) -0.003(4) 0.001(4)
O12 0.071(4) 0.013(3) 0.026(3) -0.002(3) 0.005(3) 0.004(3)
O12W 0.089(9) 0.063(8) 0.097(13) -0.011(7) 0.021(7) -0.015(6)
O12W' 0.09(3) 0.06(3) 0.10(5) -0.04(3) 0.01(3) 0.01(2)
O13 0.070(5) 0.035(4) 0.015(3) 0.013(3) -0.006(3) -0.003(3)
O13W 0.077(11) 0.052(10) 0.078(10) 0.036(9) -0.003(8) 0.018(8)
O14 0.077(5) 0.018(4) 0.028(3) -0.009(3) 0.010(3) -0.003(3)
O15 0.063(4) 0.032(4) 0.022(3) -0.001(3) -0.011(3) -0.013(3)
O16 0.059(4) 0.019(4) 0.025(3) -0.006(3) -0.009(3) 0.001(3)
N1 0.033(4) 0.025(4) 0.019(4) -0.004(3) 0.004(3) 0.002(3)
N2 0.027(4) 0.017(4) 0.020(4) -0.001(3) 0.002(3) -0.001(3)
N3 0.040(4) 0.011(4) 0.022(4) -0.007(3) 0.008(3) 0.000(3)
N4 0.030(4) 0.020(4) 0.019(3) -0.004(3) -0.002(3) -0.002(3)
C1 0.034(5) 0.024(5) 0.018(4) -0.006(3) 0.003(4) 0.000(4)
C2 0.032(5) 0.027(5) 0.021(4) -0.005(4) 0.011(4) 0.001(4)
C3 0.012(4) 0.027(5) 0.028(4) -0.002(4) -0.002(3) -0.001(3)
C4 0.020(4) 0.029(5) 0.022(4) -0.002(3) -0.001(3) 0.002(4)
C5 0.028(5) 0.021(5) 0.028(4) 0.000(4) 0.004(3) -0.004(4)
C6 0.030(5) 0.038(6) 0.030(5) 0.006(4) 0.005(4) 0.003(4)
C7 0.043(5) 0.026(5) 0.025(4) -0.001(4) 0.003(4) 0.003(4)
C8 0.016(4) 0.021(5) 0.020(4) -0.007(3) 0.003(3) 0.001(3)
C9 0.024(4) 0.011(4) 0.032(5) -0.010(3) 0.007(3) -0.007(3)
C10 0.028(5) 0.029(5) 0.010(4) -0.007(3) -0.001(3) -0.002(4)
C11 0.027(5) 0.021(4) 0.009(4) -0.003(3) 0.005(3) 0.003(3)
C12 0.029(5) 0.014(4) 0.025(4) 0.000(3) 0.002(3) -0.003(3)
C13 0.027(5) 0.024(5) 0.021(4) 0.000(3) 0.006(3) -0.004(4)
C14 0.028(5) 0.023(5) 0.023(4) -0.004(3) 0.006(3) -0.005(3)
C15 0.031(5) 0.014(5) 0.021(4) 0.005(3) 0.011(3) -0.004(3)
C16 0.024(4) 0.023(5) 0.016(4) 0.000(3) -0.005(3) 0.007(4)
C17 0.020(4) 0.014(4) 0.028(4) -0.006(3) 0.006(3) -0.001(3)
C18 0.027(5) 0.035(6) 0.018(4) -0.006(4) 0.001(4) -0.001(4)
C19 0.038(5) 0.015(4) 0.028(5) -0.007(3) 0.001(4) -0.004(4)
C20 0.028(4) 0.020(5) 0.016(4) -0.003(3) 0.002(3) 0.000(3)
C21 0.048(6) 0.022(6) 0.025(5) 0.004(4) -0.004(4) -0.012(4)
C22 0.035(5) 0.016(5) 0.024(4) -0.001(4) 0.002(3) -0.005(4)
C23 0.026(5) 0.019(5) 0.022(4) -0.003(3) 0.000(3) -0.003(3)
C24 0.019(4) 0.022(5) 0.024(4) 0.000(3) 0.003(3) -0.004(3)
C25 0.036(5) 0.019(5) 0.022(4) -0.003(3) 0.007(4) -0.004(4)
C26 0.034(5) 0.012(4) 0.018(4) 0.002(3) 0.013(3) 0.000(3)
C27 0.038(5) 0.036(6) 0.021(4) -0.014(4) 0.011(4) -0.010(4)
C28 0.038(5) 0.029(6) 0.023(5) -0.005(4) 0.000(4) -0.011(4)

loop_
_atom_type_symbol
_atom_type_description
_atom_type_scat_dispersion_real
_atom_type_scat_dispersion_imag
_atom_type_scat_source
C C 0.0033 0.0016 'International Tables Vol C Tables 4.2.6.8 and 6.1.1.4'
H H 0.0000 0.0000 'International Tables Vol C Tables 4.2.6.8 and 6.1.1.4'
N N 0.0061 0.0033 'International Tables Vol C Tables 4.2.6.8 and 6.1.1.4'
O O 0.0106 0.0060 'International Tables Vol C Tables 4.2.6.8 and 6.1.1.4'
Mn Mn 0.3368 0.7283 'International Tables Vol C Tables 4.2.6.8 and 6.1.1.4'

loop_
_geom_angle_atom_site_label_1
_geom_angle_atom_site_label_2
_geom_angle_atom_site_label_3
_geom_angle
_geom_angle_site_symmetry_1
_geom_angle_site_symmetry_3
O2W Mn1 O1W 167.4(3) . .
O2W Mn1 N1 94.3(3) . .
O1W Mn1 N1 94.2(2) . .
O2W Mn1 O14 91.1(3) . 1_566
O1W Mn1 O14 86.7(2) . 1_566
N1 Mn1 O14 147.1(2) . 1_566
O2W Mn1 O2 93.9(3) . .
O1W Mn1 O2 97.8(2) . .
N1 Mn1 O2 69.7(2) . .
O14 Mn1 O2 77.6(2) 1_566 .
O2W Mn1 O4 88.7(3) . .
O1W Mn1 O4 85.7(2) . .
N1 Mn1 O4 69.6(2) . .
O14 Mn1 O4 143.1(2) 1_566 .
O2 Mn1 O4 139.3(2) . .
O2W Mn1 O13 86.3(3) . 1_566
O1W Mn1 O13 82.2(2) . 1_566
N1 Mn1 O13 157.1(2) . 1_566
O14 Mn1 O13 55.62(19) 1_566 1_566
O2 Mn1 O13 133.2(2) . 1_566
O4 Mn1 O13 87.6(2) . 1_566
O4W Mn2 O3W 168.1(2) . .
O4W Mn2 O8 91.8(2) . .
O3W Mn2 O8 93.9(2) . .
O4W Mn2 N2 91.7(2) . .
O3W Mn2 N2 99.9(2) . .
O8 Mn2 N2 71.7(2) . .
O4W Mn2 O10 85.55(19) . .
O3W Mn2 O10 83.7(2) . .
O8 Mn2 O10 143.9(2) . .
N2 Mn2 O10 144.3(2) . .
O4W Mn2 O9 87.8(2) . .
O3W Mn2 O9 82.0(2) . .
O8 Mn2 O9 87.94(19) . .
N2 Mn2 O9 159.6(2) . .
O10 Mn2 O9 56.00(18) . .
O4W Mn2 O6 92.1(2) . .
O3W Mn2 O6 90.3(2) . .
O8 Mn2 O6 139.96(19) . .
N2 Mn2 O6 68.4(2) . .
O10 Mn2 O6 76.15(19) . .
O9 Mn2 O6 132.03(19) . .
O7W Mn3 O5W 91.4(2) . .
O7W Mn3 O6W 80.6(2) . .
O5W Mn3 O6W 170.1(2) . .
O7W Mn3 O16 85.6(2) . 1_565
O5W Mn3 O16 87.0(2) . 1_565
O6W Mn3 O16 98.1(2) . 1_565
O7W Mn3 N3 136.0(2) . .
O5W Mn3 N3 99.6(2) . .
O6W Mn3 N3 82.5(2) . .
O16 Mn3 N3 137.1(2) 1_565 .
O7W Mn3 O12 148.9(2) . .
O5W Mn3 O12 103.7(2) . .
O6W Mn3 O12 86.2(2) . .
O16 Mn3 O12 68.53(19) 1_565 .
N3 Mn3 O12 68.7(2) . .
O7W Mn3 O10 74.16(19) . .
O5W Mn3 O10 75.4(2) . .
O6W Mn3 O10 96.7(2) . .
O16 Mn3 O10 152.54(19) 1_565 .
N3 Mn3 O10 67.89(19) . .
O12 Mn3 O10 135.65(19) . .
O8W Mn4 O9W 102.7(3) . .
O8W Mn4 O10W 80.8(3) . .
O9W Mn4 O10W 173.1(3) . .
O8W Mn4 O12 88.7(2) . .
O9W Mn4 O12 84.3(2) . .
O10W Mn4 O12 89.9(3) . .
O8W Mn4 N4 131.7(2) . 1_565
O9W Mn4 N4 96.6(3) . 1_565
O10W Mn4 N4 85.1(3) . 1_565
O12 Mn4 N4 137.5(2) . 1_565
O8W Mn4 O16 151.2(2) . 1_565
O9W Mn4 O16 91.7(2) . 1_565
O10W Mn4 O16 82.6(2) . 1_565
O12 Mn4 O16 67.92(19) . 1_565
N4 Mn4 O16 69.6(2) 1_565 1_565
O8W Mn4 O14 71.4(2) . 1_565
O9W Mn4 O14 83.9(2) . 1_565
O10W Mn4 O14 102.9(3) . 1_565
O12 Mn4 O14 153.87(19) . 1_565
N4 Mn4 O14 67.2(2) 1_565 1_565
O16 Mn4 O14 135.6(2) 1_565 1_565
Mn1 O1W H1WA 109.7 . .
Mn1 O1W H1WB 110.2 . .
H1WA O1W H1WB 109.5 . .
C6 O2 Mn1 121.4(6) . .
Mn1 O2W H2WA 108.2 . .
Mn1 O2W H2WB 108.3 . .
H2WA O2W H2WB 109.5 . .
Mn2 O3W H3WA 109.2 . .
Mn2 O3W H3WB 109.0 . .
H3WA O3W H3WB 109.5 . .
C7 O4 Mn1 119.6(6) . .
Mn2 O4W H4WA 109.0 . .
Mn2 O4W H4WB 109.4 . .
H4WA O4W H4WB 109.5 . .
Mn3 O5W H5WA 109.2 . .
Mn3 O5W H5WB 108.9 . .
H5WA O5W H5WB 109.5 . .
C13 O6 Mn2 120.2(5) . .
Mn3 O6W H6WA 109.3 . .
Mn3 O6W H6WB 109.7 . .
H6WA O6W H6WB 109.5 . .
Mn3 O7W H7WA 108.9 . .
Mn3 O7W H7WB 109.2 . .
H7WA O7W H7WB 109.5 . .
C14 O8 Mn2 120.3(5) . .
Mn4 O8W H8WA 109.2 . .
Mn4 O8W H8WB 109.0 . .
H8WA O8W H8WB 109.5 . .
C20 O9 Mn2 89.6(5) . .
Mn4 O9W H9WA 109.1 . .
Mn4 O9W H9WB 109.9 . .
H9WA O9W H9WB 110.5 . .
C20 O10 Mn2 90.8(4) . .
C20 O10 Mn3 118.4(4) . .
Mn2 O10 Mn3 147.1(2) . .
Mn4 O10W H10WA 108.8 . .
Mn4 O10W H10WB 109.2 . .
H10WA O10W H10WB 109.5 . .
H11WA O11W H11WB 109.5 . .
C21 O12 Mn4 126.8(5) . .
C21 O12 Mn3 120.2(5) . .
Mn4 O12 Mn3 113.0(2) . .
C27 O13 Mn1 88.0(5) . 1_544
H13WA O13W H13WB 109.5 . .
C27 O14 Mn1 93.8(5) . 1_544
C27 O14 Mn4 115.4(5) . 1_545
Mn1 O14 Mn4 148.4(3) 1_544 1_545
C28 O16 Mn3 131.3(5) . 1_545
C28 O16 Mn4 118.8(5) . 1_545
Mn3 O16 Mn4 108.8(2) 1_545 1_545
C1 N1 C5 120.0(7) . .
C1 N1 Mn1 120.4(5) . .
C5 N1 Mn1 119.4(5) . .
C8 N2 C12 120.8(7) . .
C8 N2 Mn2 121.3(5) . .
C12 N2 Mn2 117.5(5) . .
C19 N3 C15 118.6(7) . .
C19 N3 Mn3 117.8(5) . .
C15 N3 Mn3 122.4(5) . .
C22 N4 C26 118.2(7) . .
C22 N4 Mn4 122.2(5) . 1_545
C26 N4 Mn4 119.1(5) . 1_545
N1 C1 C2 122.1(8) . .
N1 C1 C6 114.4(7) . .
C2 C1 C6 123.4(8) . .
C1 C2 C3 119.8(8) . .
C1 C2 H2 120.1 . .
C3 C2 H2 120.1 . .
C4 C3 C2 117.1(7) . .
C4 C3 C10 121.3(7) . .
C2 C3 C10 121.6(7) . .
C5 C4 C3 121.3(8) . .
C5 C4 H4 119.4 . .
C3 C4 H4 119.4 . .
N1 C5 C4 119.6(8) . .
N1 C5 C7 113.9(7) . .
C4 C5 C7 126.5(7) . .
O1 C6 O2 129.5(9) . .
O1 C6 C1 116.7(8) . .
O2 C6 C1 113.7(8) . .
O4 C7 O3 126.0(9) . .
O4 C7 C5 116.5(8) . .
O3 C7 C5 117.5(7) . .
N2 C8 C9 120.6(7) . .
N2 C8 C13 115.5(7) . .
C9 C8 C13 123.9(7) . .
C10 C9 C8 120.7(7) . .
C10 C9 H9 119.6 . .
C8 C9 H9 119.6 . .
C9 C10 C11 117.3(7) . .
C9 C10 C3 121.6(7) . .
C11 C10 C3 120.9(7) . .
C10 C11 C12 119.9(7) . .
C10 C11 H11 120.0 . .
C12 C11 H11 120.0 . .
N2 C12 C11 120.6(7) . .
N2 C12 C14 114.7(7) . .
C11 C12 C14 124.7(7) . .
O5 C13 O6 127.9(7) . .
O5 C13 C8 117.8(7) . .
O6 C13 C8 114.3(7) . .
O7 C14 O8 126.4(8) . .
O7 C14 C12 118.4(7) . .
O8 C14 C12 115.1(7) . .
N3 C15 C16 122.8(7) . .
N3 C15 C20 112.7(6) . .
C16 C15 C20 124.4(6) . .
C15 C16 C17 119.6(7) . .
C15 C16 H16 120.2 . .
C17 C16 H16 120.2 . .
C18 C17 C16 116.6(7) . .
C18 C17 C24 121.1(7) . .
C16 C17 C24 122.3(7) . .
C17 C18 C19 121.3(7) . .
C17 C18 H18 119.4 . .
C19 C18 H18 119.4 . .
N3 C19 C18 121.1(7) . .
N3 C19 C21 115.7(7) . .
C18 C19 C21 123.2(7) . .
O9 C20 O10 123.4(7) . .
O9 C20 C15 119.4(7) . .
O10 C20 C15 117.2(6) . .
O11 C21 O12 128.4(8) . .
O11 C21 C19 117.6(8) . .
O12 C21 C19 113.9(7) . .
N4 C22 C23 123.3(7) . .
N4 C22 C27 114.1(7) . .
C23 C22 C27 122.6(8) . .
C22 C23 C24 119.6(7) . .
C22 C23 H23 120.2 . .
C24 C23 H23 120.2 . .
C25 C24 C23 117.6(7) . .
C25 C24 C17 120.7(7) . .
C23 C24 C17 121.8(7) . .
C24 C25 C26 119.8(7) . .
C24 C25 H25 120.1 . .
C26 C25 H25 120.1 . .
N4 C26 C25 121.5(7) . .
N4 C26 C28 116.2(6) . .
C25 C26 C28 122.2(7) . .
O14 C27 O13 122.6(7) . .
O14 C27 C22 117.5(8) . .
O13 C27 C22 119.8(8) . .
O15 C28 O16 126.1(8) . .
O15 C28 C26 117.8(7) . .
O16 C28 C26 116.0(7) . .

loop_
_geom_bond_atom_site_label_1
_geom_bond_atom_site_label_2
_geom_bond_distance
_geom_bond_site_symmetry_2
Mn1 O2W 2.106(7) .
Mn1 O1W 2.164(6) .
Mn1 N1 2.242(6) .
Mn1 O14 2.290(6) 1_566
Mn1 O2 2.310(6) .
Mn1 O4 2.311(6) .
Mn1 O13 2.407(6) 1_566
Mn2 O4W 2.157(5) .
Mn2 O3W 2.176(6) .
Mn2 O8 2.234(6) .
Mn2 N2 2.236(6) .
Mn2 O10 2.331(5) .
Mn2 O9 2.362(6) .
Mn2 O6 2.374(6) .
Mn3 O7W 2.173(6) .
Mn3 O5W 2.233(6) .
Mn3 O6W 2.240(6) .
Mn3 O16 2.262(6) 1_565
Mn3 N3 2.275(6) .
Mn3 O12 2.323(5) .
Mn3 O10 2.422(5) .
Mn4 O8W 2.166(6) .
Mn4 O9W 2.166(7) .
Mn4 O10W 2.188(7) .
Mn4 O12 2.219(6) .
Mn4 N4 2.259(7) 1_565
Mn4 O16 2.395(5) 1_565
Mn4 O14 2.463(6) 1_565
O1 C6 1.219(10) .
O1W H1WA 0.8500 .
O1W H1WB 0.8498 .
O2 C6 1.265(10) .
O2W H2WA 0.8499 .
O2W H2WB 0.8501 .
O3 C7 1.250(10) .
O3W H3WA 0.8501 .
O3W H3WB 0.8498 .
O4 C7 1.237(9) .
O4W H4WA 0.8501 .
O4W H4WB 0.8498 .
O5 C13 1.238(9) .
O5W H5WA 0.8501 .
O5W H5WB 0.8499 .
O6 C13 1.247(9) .
O6W H6WA 0.8501 .
O6W H6WB 0.8499 .
O7 C14 1.234(9) .
O7W H7WA 0.8500 .
O7W H7WB 0.8499 .
O8 C14 1.261(8) .
O8W H8WA 0.8501 .
O8W H8WB 0.8498 .
O9 C20 1.247(9) .
O9W H9WA 0.8500 .
O9W H9WB 0.8312 .
O10 C20 1.255(9) .
O10W H10WA 0.8500 .
O10W H10WB 0.8501 .
O11 C21 1.202(9) .
O11W H11WA 0.8500 .
O11W H11WB 0.8500 .
O12 C21 1.260(10) .
O13 C27 1.258(10) .
O13 Mn1 2.407(6) 1_544
O13W H13WA 0.8502 .
O13W H13WB 0.8500 .
O14 C27 1.244(10) .
O14 Mn1 2.291(6) 1_544
O14 Mn4 2.463(6) 1_545
O15 C28 1.232(9) .
O16 C28 1.246(9) .
O16 Mn3 2.262(6) 1_545
O16 Mn4 2.395(5) 1_545
N1 C1 1.339(10) .
N1 C5 1.352(10) .
N2 C8 1.328(9) .
N2 C12 1.332(9) .
N3 C19 1.341(9) .
N3 C15 1.346(9) .
N4 C22 1.321(10) .
N4 C26 1.358(9) .
N4 Mn4 2.259(7) 1_545
C1 C2 1.374(10) .
C1 C6 1.539(11) .
C2 C3 1.391(11) .
C2 H2 0.9300 .
C3 C4 1.391(11) .
C3 C10 1.481(10) .
C4 C5 1.388(10) .
C4 H4 0.9300 .
C5 C7 1.487(12) .
C8 C9 1.390(10) .
C8 C13 1.505(10) .
C9 C10 1.377(10) .
C9 H9 0.9300 .
C10 C11 1.388(11) .
C11 C12 1.397(10) .
C11 H11 0.9300 .
C12 C14 1.523(11) .
C15 C16 1.370(11) .
C15 C20 1.514(10) .
C16 C17 1.404(9) .
C16 H16 0.9300 .
C17 C18 1.381(11) .
C17 C24 1.471(10) .
C18 C19 1.386(11) .
C18 H18 0.9300 .
C19 C21 1.502(11) .
C22 C23 1.371(11) .
C22 C27 1.502(10) .
C23 C24 1.394(10) .
C23 H23 0.9300 .
C24 C25 1.380(11) .
C25 C26 1.392(10) .
C25 H25 0.9300 .
C26 C28 1.506(10) .
